data_7225324
loop_
_publ_author_name
'Lu, Yu-Ling'
'Sun, Jing'
'Jiang, Yan-Hong'
'Yan, Chao Guo'

_publ_section_title
;
 Diastereoselective synthesis of
 spiro[indene-2,2'-pyrazolo[1,2-a]pyrazoles] and
 spiro[indoline-3,2'-pyrazolo[1,2-a]pyrazoles] via 1,3-dipolar
 cycloaddition
;
_journal_name_full 'RSC Adv.'
_journal_paper_doi 10.1039/C6RA02358D
_journal_year 2016
_chemical_formula_moiety 'C28 H24 N2 O3'
_chemical_formula_sum 'C28 H24 N2 O3'
_chemical_formula_weight 436.49
_chemical_name_systematic
; 
 ? 
;
_space_group_IT_number 2
_symmetry_cell_setting triclinic
_symmetry_space_group_name_Hall '-P 1'
_symmetry_space_group_name_H-M 'P -1'
_atom_sites_solution_hydrogens geom
_atom_sites_solution_primary direct
_atom_sites_solution_secondary difmap
_audit_block_doi 10.5517/cc1jmfyj
_audit_creation_method SHELXL-97
_audit_update_record
;
2015-08-15 deposited with the CCDC.
2016-05-19 downloaded from the CCDC.
;
_cell_angle_alpha 116.110(4)
_cell_angle_beta 106.926(4)
_cell_angle_gamma 96.199(4)
_cell_formula_units_Z 2
_cell_length_a 9.3414(12)
_cell_length_b 11.5761(15)
_cell_length_c 12.5780(15)
_cell_measurement_reflns_used 6915
_cell_measurement_temperature 296(2)
_cell_measurement_theta_max 27.04
_cell_measurement_theta_min 2.37
_cell_volume 1123.4(3)
_computing_cell_refinement 'Bruker SMART'
_computing_data_collection 'Bruker SMART'
_computing_data_reduction 'Bruker SAINT'
_computing_molecular_graphics 'Bruker SHELXTL'
_computing_publication_material 'Bruker SHELXTL'
_computing_structure_refinement 'SHELXL-97 (Sheldrick, 2008)'
_computing_structure_solution 'SHELXS-97 (Sheldrick, 2008)'
_diffrn_ambient_temperature 296(2)
_diffrn_measured_fraction_theta_full 0.980
_diffrn_measured_fraction_theta_max 0.980
_diffrn_measurement_device_type 'CCD area detector'
_diffrn_measurement_method 'phi and omega scans'
_diffrn_radiation_monochromator graphite
_diffrn_radiation_source 'fine-focus sealed tube'
_diffrn_radiation_type MoK\a
_diffrn_radiation_wavelength 0.71073
_diffrn_reflns_av_R_equivalents 0.0690
_diffrn_reflns_av_sigmaI/netI 0.0708
_diffrn_reflns_limit_h_max 12
_diffrn_reflns_limit_h_min -12
_diffrn_reflns_limit_k_max 15
_diffrn_reflns_limit_k_min -15
_diffrn_reflns_limit_l_max 16
_diffrn_reflns_limit_l_min -16
_diffrn_reflns_number 15875
_diffrn_reflns_theta_full 27.56
_diffrn_reflns_theta_max 27.56
_diffrn_reflns_theta_min 1.95
_exptl_absorpt_coefficient_mu 0.084
_exptl_absorpt_correction_T_max 0.983
_exptl_absorpt_correction_T_min 0.977
_exptl_absorpt_correction_type multi-scan
_exptl_absorpt_process_details sadabs
_exptl_crystal_colour colorless
_exptl_crystal_density_diffrn 1.290
_exptl_crystal_density_method 'not measured'
_exptl_crystal_description block
_exptl_crystal_F_000 460
_exptl_crystal_size_max 0.28
_exptl_crystal_size_mid 0.24
_exptl_crystal_size_min 0.20
_refine_diff_density_max 0.304
_refine_diff_density_min -0.303
_refine_diff_density_rms 0.106
_refine_ls_extinction_method none
_refine_ls_goodness_of_fit_ref 1.075
_refine_ls_hydrogen_treatment constr
_refine_ls_matrix_type full
_refine_ls_number_parameters 300
_refine_ls_number_reflns 5086
_refine_ls_number_restraints 0
_refine_ls_restrained_S_all 1.075
_refine_ls_R_factor_all 0.0980
_refine_ls_R_factor_gt 0.0600
_refine_ls_shift/su_max 0.000
_refine_ls_shift/su_mean 0.000
_refine_ls_structure_factor_coef Fsqd
_refine_ls_weighting_details 'calc w=1/[\s^2^(Fo^2^)+(0.0954P)^2^+0.0223P] where P=(Fo^2^+2Fc^2^)/3'
_refine_ls_weighting_scheme calc
_refine_ls_wR_factor_gt 0.1570
_refine_ls_wR_factor_ref 0.1803
_reflns_number_gt 3348
_reflns_number_total 5086
_reflns_threshold_expression >2sigma(I)
_cod_data_source_file c6ra02358d2.cif
_cod_data_source_block 1d
_cod_original_cell_volume 1123.4(2)
_cod_database_code 7225324

loop_
_symmetry_equiv_pos_as_xyz
'x, y, z'
'-x, -y, -z'

loop_
_atom_site_label
_atom_site_type_symbol
_atom_site_fract_x
_atom_site_fract_y
_atom_site_fract_z
_atom_site_U_iso_or_equiv
_atom_site_adp_type
_atom_site_occupancy
_atom_site_symmetry_multiplicity
_atom_site_calc_flag
_atom_site_refinement_flags
C1 C 1.0830(2) 0.7391(2) -0.0379(2) 0.0558(5) Uani 1 1 d .
H1A H 1.1624 0.7868 0.0479 0.067 Uiso 1 1 calc R
H1B H 1.1144 0.7697 -0.0902 0.067 Uiso 1 1 calc R
C2 C 1.0602(3) 0.5898(2) -0.0943(2) 0.0655(6) Uani 1 1 d .
H2A H 1.1068 0.5567 -0.1577 0.079 Uiso 1 1 calc R
H2B H 1.1062 0.5680 -0.0281 0.079 Uiso 1 1 calc R
C3 C 0.8868(2) 0.5308(2) -0.1549(2) 0.0556(5) Uani 1 1 d .
C4 C 0.6725(2) 0.62990(17) -0.11413(17) 0.0452(4) Uani 1 1 d .
H4 H 0.6378 0.5434 -0.1203 0.054 Uiso 1 1 calc R
C5 C 0.5429(2) 0.64097(17) -0.21212(16) 0.0449(4) Uani 1 1 d .
C6 C 0.5594(2) 0.6414(2) -0.31632(19) 0.0599(5) Uani 1 1 d .
H6 H 0.6524 0.6349 -0.3283 0.072 Uiso 1 1 calc R
C7 C 0.4384(3) 0.6513(2) -0.4047(2) 0.0694(6) Uani 1 1 d .
H7 H 0.4524 0.6514 -0.4749 0.083 Uiso 1 1 calc R
C8 C 0.3001(2) 0.6610(2) -0.39096(19) 0.0632(6) Uani 1 1 d .
C9 C 0.1707(3) 0.6760(4) -0.4853(3) 0.1070(10) Uani 1 1 d .
H9A H 0.2107 0.6968 -0.5389 0.160 Uiso 1 1 calc R
H9B H 0.1306 0.7469 -0.4395 0.160 Uiso 1 1 calc R
H9C H 0.0888 0.5938 -0.5373 0.160 Uiso 1 1 calc R
C10 C 0.2827(2) 0.6572(2) -0.28742(19) 0.0638(6) Uani 1 1 d .
H10 H 0.1888 0.6618 -0.2767 0.077 Uiso 1 1 calc R
C11 C 0.4002(2) 0.6467(2) -0.19988(18) 0.0560(5) Uani 1 1 d .
H11 H 0.3845 0.6433 -0.1315 0.067 Uiso 1 1 calc R
C12 C 0.9036(2) 0.77517(17) 0.07885(17) 0.0421(4) Uani 1 1 d .
H12 H 0.9364 0.7053 0.0958 0.051 Uiso 1 1 calc R
C13 C 0.99113(19) 0.90913(17) 0.19596(16) 0.0407(4) Uani 1 1 d .
C14 C 1.0202(2) 1.02515(19) 0.18913(19) 0.0521(5) Uani 1 1 d .
H14 H 0.9880 1.0206 0.1098 0.063 Uiso 1 1 calc R
C15 C 1.0960(2) 1.1468(2) 0.2985(2) 0.0573(5) Uani 1 1 d .
H15 H 1.1125 1.2235 0.2916 0.069 Uiso 1 1 calc R
C16 C 1.1483(2) 1.1584(2) 0.41796(19) 0.0557(5) Uani 1 1 d .
C17 C 1.2314(3) 1.2937(2) 0.5368(2) 0.0830(7) Uani 1 1 d .
H17A H 1.3418 1.3086 0.5595 0.125 Uiso 1 1 calc R
H17B H 1.2054 1.2959 0.6060 0.125 Uiso 1 1 calc R
H17C H 1.1997 1.3623 0.5204 0.125 Uiso 1 1 calc R
C18 C 1.1222(2) 1.0426(2) 0.42413(18) 0.0573(5) Uani 1 1 d .
H18 H 1.1575 1.0472 0.5035 0.069 Uiso 1 1 calc R
C19 C 1.0450(2) 0.9200(2) 0.31558(18) 0.0510(5) Uani 1 1 d .
H19 H 1.0289 0.8435 0.3229 0.061 Uiso 1 1 calc R
C20 C 0.6565(2) 0.68944(17) 0.10294(17) 0.0432(4) Uani 1 1 d .
C21 C 0.72135(19) 0.74059(16) 0.02847(16) 0.0396(4) Uani 1 1 d .
C22 C 0.6648(2) 0.86660(17) 0.05169(16) 0.0413(4) Uani 1 1 d .
C23 C 0.5841(2) 0.88732(17) 0.14006(16) 0.0431(4) Uani 1 1 d .
C24 C 0.5172(2) 0.9897(2) 0.19189(19) 0.0573(5) Uani 1 1 d .
H24 H 0.5230 1.0600 0.1747 0.069 Uiso 1 1 calc R
C25 C 0.4421(3) 0.9837(2) 0.2693(2) 0.0707(6) Uani 1 1 d .
H25 H 0.3980 1.0519 0.3058 0.085 Uiso 1 1 calc R
C26 C 0.4307(3) 0.8783(3) 0.2943(2) 0.0685(6) Uani 1 1 d .
H26 H 0.3781 0.8764 0.3462 0.082 Uiso 1 1 calc R
C27 C 0.4963(2) 0.7766(2) 0.24304(19) 0.0551(5) Uani 1 1 d .
H27 H 0.4881 0.7054 0.2589 0.066 Uiso 1 1 calc R
C28 C 0.57457(19) 0.78324(17) 0.16753(16) 0.0423(4) Uani 1 1 d .
N1 N 0.81985(17) 0.63490(14) -0.13384(14) 0.0471(4) Uani 1 1 d .
N2 N 0.93009(17) 0.76190(14) -0.03533(14) 0.0448(4) Uani 1 1 d .
O1 O 0.8137(2) 0.41377(15) -0.21469(17) 0.0794(5) Uani 1 1 d .
O2 O 0.67227(17) 0.58980(14) 0.10823(14) 0.0623(4) Uani 1 1 d .
O3 O 0.68410(15) 0.93561(13) 0.00502(12) 0.0555(4) Uani 1 1 d .

loop_
_atom_site_aniso_label
_atom_site_aniso_U_11
_atom_site_aniso_U_22
_atom_site_aniso_U_33
_atom_site_aniso_U_23
_atom_site_aniso_U_13
_atom_site_aniso_U_12
C1 0.0523(11) 0.0646(13) 0.0595(12) 0.0312(11) 0.0308(10) 0.0209(10)
C2 0.0683(13) 0.0708(15) 0.0917(16) 0.0522(13) 0.0496(13) 0.0376(12)
C3 0.0715(13) 0.0497(12) 0.0642(13) 0.0299(11) 0.0439(11) 0.0261(10)
C4 0.0509(10) 0.0367(10) 0.0461(10) 0.0163(8) 0.0231(9) 0.0101(8)
C5 0.0473(10) 0.0363(9) 0.0406(10) 0.0113(8) 0.0174(8) 0.0058(8)
C6 0.0568(12) 0.0729(14) 0.0541(12) 0.0287(11) 0.0295(10) 0.0221(11)
C7 0.0751(14) 0.0905(17) 0.0492(12) 0.0342(12) 0.0312(12) 0.0279(13)
C8 0.0611(13) 0.0709(14) 0.0467(12) 0.0208(11) 0.0187(10) 0.0204(11)
C9 0.0882(18) 0.170(3) 0.0682(16) 0.060(2) 0.0272(15) 0.058(2)
C10 0.0478(11) 0.0810(15) 0.0507(12) 0.0226(11) 0.0202(10) 0.0152(11)
C11 0.0498(11) 0.0668(13) 0.0446(11) 0.0228(10) 0.0203(9) 0.0061(10)
C12 0.0479(10) 0.0391(10) 0.0486(10) 0.0257(9) 0.0224(9) 0.0167(8)
C13 0.0403(9) 0.0430(10) 0.0428(10) 0.0217(9) 0.0188(8) 0.0156(8)
C14 0.0556(11) 0.0503(12) 0.0507(11) 0.0290(10) 0.0148(9) 0.0120(9)
C15 0.0538(11) 0.0450(11) 0.0640(13) 0.0263(11) 0.0129(10) 0.0091(9)
C16 0.0437(10) 0.0553(12) 0.0531(12) 0.0167(10) 0.0150(9) 0.0141(9)
C17 0.0712(14) 0.0686(16) 0.0637(15) 0.0081(13) 0.0094(13) 0.0083(12)
C18 0.0525(11) 0.0738(15) 0.0400(11) 0.0251(11) 0.0163(9) 0.0142(10)
C19 0.0512(10) 0.0580(12) 0.0530(12) 0.0329(10) 0.0222(9) 0.0176(9)
C20 0.0450(9) 0.0411(10) 0.0488(10) 0.0250(9) 0.0191(8) 0.0151(8)
C21 0.0449(9) 0.0352(9) 0.0425(10) 0.0200(8) 0.0194(8) 0.0139(7)
C22 0.0413(9) 0.0374(9) 0.0413(10) 0.0203(8) 0.0090(8) 0.0111(7)
C23 0.0434(9) 0.0378(9) 0.0414(10) 0.0163(8) 0.0118(8) 0.0142(8)
C24 0.0593(11) 0.0501(12) 0.0586(12) 0.0234(10) 0.0184(10) 0.0279(10)
C25 0.0647(13) 0.0740(16) 0.0699(14) 0.0241(13) 0.0318(12) 0.0405(12)
C26 0.0605(13) 0.0857(17) 0.0677(14) 0.0335(13) 0.0392(12) 0.0304(12)
C27 0.0487(10) 0.0648(13) 0.0580(12) 0.0317(11) 0.0259(10) 0.0170(10)
C28 0.0400(9) 0.0434(10) 0.0418(10) 0.0196(8) 0.0150(8) 0.0136(8)
N1 0.0514(9) 0.0401(9) 0.0490(9) 0.0173(7) 0.0249(8) 0.0147(7)
N2 0.0472(8) 0.0429(9) 0.0457(9) 0.0196(7) 0.0231(7) 0.0126(7)
O1 0.0976(12) 0.0461(9) 0.1025(13) 0.0270(9) 0.0624(11) 0.0252(8)
O2 0.0834(10) 0.0540(9) 0.0857(10) 0.0484(8) 0.0511(9) 0.0365(7)
O3 0.0632(8) 0.0526(8) 0.0613(9) 0.0386(7) 0.0199(7) 0.0184(7)

loop_
_atom_type_symbol
_atom_type_description
_atom_type_scat_dispersion_real
_atom_type_scat_dispersion_imag
_atom_type_scat_source
C C 0.0033 0.0016 'International Tables Vol C Tables 4.2.6.8 and 6.1.1.4'
H H 0.0000 0.0000 'International Tables Vol C Tables 4.2.6.8 and 6.1.1.4'
N N 0.0061 0.0033 'International Tables Vol C Tables 4.2.6.8 and 6.1.1.4'
O O 0.0106 0.0060 'International Tables Vol C Tables 4.2.6.8 and 6.1.1.4'

loop_
_geom_angle_atom_site_label_1
_geom_angle_atom_site_label_2
_geom_angle_atom_site_label_3
_geom_angle
N2 C1 C2 106.06(15)
N2 C1 H1A 110.5
C2 C1 H1A 110.5
N2 C1 H1B 110.5
C2 C1 H1B 110.5
H1A C1 H1B 108.7
C3 C2 C1 104.61(16)
C3 C2 H2A 110.8
C1 C2 H2A 110.8
C3 C2 H2B 110.8
C1 C2 H2B 110.8
H2A C2 H2B 108.9
O1 C3 N1 124.05(19)
O1 C3 C2 128.37(19)
N1 C3 C2 107.57(17)
N1 C4 C5 114.19(14)
N1 C4 C21 103.30(13)
C5 C4 C21 116.22(14)
N1 C4 H4 107.6
C5 C4 H4 107.6
C21 C4 H4 107.6
C6 C5 C11 117.77(18)
C6 C5 C4 121.99(16)
C11 C5 C4 120.21(16)
C5 C6 C7 120.71(19)
C5 C6 H6 119.6
C7 C6 H6 119.6
C8 C7 C6 121.7(2)
C8 C7 H7 119.2
C6 C7 H7 119.2
C7 C8 C10 117.4(2)
C7 C8 C9 121.4(2)
C10 C8 C9 121.2(2)
C8 C9 H9A 109.5
C8 C9 H9B 109.5
H9A C9 H9B 109.5
C8 C9 H9C 109.5
H9A C9 H9C 109.5
H9B C9 H9C 109.5
C11 C10 C8 121.73(19)
C11 C10 H10 119.1
C8 C10 H10 119.1
C10 C11 C5 120.72(18)
C10 C11 H11 119.6
C5 C11 H11 119.6
N2 C12 C13 112.98(13)
N2 C12 C21 100.71(13)
C13 C12 C21 116.52(13)
N2 C12 H12 108.7
C13 C12 H12 108.7
C21 C12 H12 108.7
C19 C13 C14 117.73(17)
C19 C13 C12 120.19(15)
C14 C13 C12 122.08(16)
C15 C14 C13 120.64(18)
C15 C14 H14 119.7
C13 C14 H14 119.7
C14 C15 C16 121.85(18)
C14 C15 H15 119.1
C16 C15 H15 119.1
C18 C16 C15 117.33(18)
C18 C16 C17 121.9(2)
C15 C16 C17 120.7(2)
C16 C17 H17A 109.5
C16 C17 H17B 109.5
H17A C17 H17B 109.5
C16 C17 H17C 109.5
H17A C17 H17C 109.5
H17B C17 H17C 109.5
C16 C18 C19 121.58(18)
C16 C18 H18 119.2
C19 C18 H18 119.2
C18 C19 C13 120.85(18)
C18 C19 H19 119.6
C13 C19 H19 119.6
O2 C20 C28 126.54(16)
O2 C20 C21 124.89(16)
C28 C20 C21 108.56(14)
C20 C21 C22 103.21(13)
C20 C21 C4 111.85(14)
C22 C21 C4 116.50(14)
C20 C21 C12 111.84(13)
C22 C21 C12 111.39(13)
C4 C21 C12 102.35(13)
O3 C22 C23 126.42(16)
O3 C22 C21 125.64(16)
C23 C22 C21 107.93(14)
C24 C23 C28 120.09(17)
C24 C23 C22 129.15(17)
C28 C23 C22 110.73(15)
C25 C24 C23 117.97(19)
C25 C24 H24 121.0
C23 C24 H24 121.0
C24 C25 C26 121.6(2)
C24 C25 H25 119.2
C26 C25 H25 119.2
C27 C26 C25 120.7(2)
C27 C26 H26 119.7
C25 C26 H26 119.7
C26 C27 C28 118.14(19)
C26 C27 H27 120.9
C28 C27 H27 120.9
C27 C28 C23 121.51(17)
C27 C28 C20 129.08(17)
C23 C28 C20 109.41(15)
C3 N1 N2 111.84(15)
C3 N1 C4 121.66(15)
N2 N1 C4 108.64(12)
N1 N2 C12 101.35(12)
N1 N2 C1 103.58(13)
C12 N2 C1 114.30(14)

loop_
_geom_bond_atom_site_label_1
_geom_bond_atom_site_label_2
_geom_bond_distance
C1 N2 1.487(2)
C1 C2 1.512(3)
C1 H1A 0.9700
C1 H1B 0.9700
C2 C3 1.501(3)
C2 H2A 0.9700
C2 H2B 0.9700
C3 O1 1.214(2)
C3 N1 1.375(2)
C4 N1 1.468(2)
C4 C5 1.518(3)
C4 C21 1.563(2)
C4 H4 0.9800
C5 C6 1.365(3)
C5 C11 1.391(3)
C6 C7 1.391(3)
C6 H6 0.9300
C7 C8 1.363(3)
C7 H7 0.9300
C8 C10 1.377(3)
C8 C9 1.513(3)
C9 H9A 0.9600
C9 H9B 0.9600
C9 H9C 0.9600
C10 C11 1.369(3)
C10 H10 0.9300
C11 H11 0.9300
C12 N2 1.472(2)
C12 C13 1.502(2)
C12 C21 1.569(2)
C12 H12 0.9800
C13 C19 1.383(2)
C13 C14 1.386(2)
C14 C15 1.375(3)
C14 H14 0.9300
C15 C16 1.377(3)
C15 H15 0.9300
C16 C18 1.376(3)
C16 C17 1.514(3)
C17 H17A 0.9600
C17 H17B 0.9600
C17 H17C 0.9600
C18 C19 1.378(3)
C18 H18 0.9300
C19 H19 0.9300
C20 O2 1.206(2)
C20 C28 1.480(2)
C20 C21 1.528(2)
C21 C22 1.541(2)
C22 O3 1.2078(19)
C22 C23 1.468(3)
C23 C24 1.392(3)
C23 C28 1.393(2)
C24 C25 1.375(3)
C24 H24 0.9300
C25 C26 1.388(3)
C25 H25 0.9300
C26 C27 1.377(3)
C26 H26 0.9300
C27 C28 1.378(2)
C27 H27 0.9300
N1 N2 1.444(2)
